data_9007250
loop_
_publ_author_name
'Camara, F.'
'Oberti, R.'
'Iezzi, G.'
'Della Ventura, G.'

_publ_section_title
;
 The P2_1/m - C2/m phase transition in synthetic amphibole Na NaMg
 Mg5 Si8 O22 (OH)2: thermodynamic and crystal-chemical evaluation
 Sample: T = 370 C
;
_journal_name_full 'Physics and Chemistry of Minerals'
_journal_page_first 570
_journal_page_last 581
_journal_paper_doi 10.1007/s00269-003-0348-9
_journal_volume 30
_journal_year 2003
_chemical_formula_structural Na2Mg6Si8O22(OH)2
_chemical_formula_sum 'H2 Mg6.19 Na1.62 O24 Si8'
_space_group_IT_number 12
_symmetry_space_group_name_Hall '-C 2y'
_symmetry_space_group_name_H-M 'C 1 2/m 1'
_cell_angle_alpha 90
_cell_angle_beta 102.22
_cell_angle_gamma 90
_cell_length_a 9.737
_cell_length_b 18.049
_cell_length_c 5.303
_cell_formula_units_Z 2
_cell_volume 910.849
_database_code_amcsd 0008835
_diffrn_ambient_temperature 643.15
_exptl_crystal_density_diffrn 2.911
_cod_original_formula_sum 'Na1.62 Mg6.19 Si8 O24 H2'
_cod_database_code 9007250
_amcsd_formula_title Na2Mg6Si8O22(OH)2

loop_
_space_group_symop_operation_xyz
x,y,z
1/2+x,1/2+y,z
x,-y,z
1/2+x,1/2-y,z
-x,y,-z
1/2-x,1/2+y,-z
-x,-y,-z
1/2-x,1/2-y,-z

loop_
_atom_site_aniso_label
_atom_site_aniso_U_11
_atom_site_aniso_U_22
_atom_site_aniso_U_33
_atom_site_aniso_U_12
_atom_site_aniso_U_13
_atom_site_aniso_U_23
NaA 0.02065 0.07097 0.00422 0.00000 -0.00700 0.00000
NaAm 0.03212 0.06766 0.01960 0.00000 0.00050 0.00000
Mg1 0.02248 0.01980 0.00476 0.00000 0.01024 0.00000
Mg2 0.01606 0.01485 0.02055 0.00000 0.00300 0.00000
Mg3 0.02432 0.00495 0.02817 0.00000 0.00025 0.00000
Mg4 0.02661 0.05116 0.01728 0.00000 0.01899 0.00000
Na4 0.02661 0.05116 0.01728 0.00000 0.01899 0.00000
Si1 0.01055 0.01320 0.00762 -0.00087 0.00300 0.00047
Si2 0.01698 0.01155 0.00912 -0.00261 0.00325 0.00047
O1 0.00918 0.01485 0.01388 0.00000 0.00900 -0.00047
O2 0.02386 0.01815 0.00966 -0.00435 -0.00500 -0.00237
O3 0.02615 0.00990 0.03062 0.00000 0.00550 0.00000
O4 0.03166 0.02476 0.01742 -0.01044 -0.00200 0.00284
O5 0.02569 0.03466 0.01129 -0.00087 0.00725 0.01232
O6 0.01468 0.04126 0.01946 0.00435 0.00250 -0.01374
O7 0.01422 0.01815 0.03334 0.00000 0.00650 0.00000

loop_
_atom_site_label
_atom_site_fract_x
_atom_site_fract_y
_atom_site_fract_z
_atom_site_occupancy
_atom_site_U_iso_or_equiv
NaA 0.00000 0.50000 0.00000 0.31000 0.03344
NaAm 0.03400 0.50000 0.11320 0.25000 0.04066
Mg1 0.00000 0.08820 0.50000 1.00000 0.01444
Mg2 0.00000 0.18010 0.00000 1.00000 0.01735
Mg3 0.00000 0.00000 0.00000 1.00000 0.02014
Mg4 0.00000 0.26170 0.50000 0.59500 0.02989
Na4 0.00000 0.26170 0.50000 0.40500 0.02989
Si1 0.28120 0.08500 0.27560 1.00000 0.01013
Si2 0.29170 0.17070 0.78260 1.00000 0.01229
O1 0.11330 0.08620 0.20980 1.00000 0.01178
O2 0.12180 0.17220 0.71980 1.00000 0.01824
O3 0.10900 0.00000 0.70910 1.00000 0.02267
O4 0.37280 0.24670 0.78460 1.00000 0.02584
O5 0.34660 0.12630 0.05720 1.00000 0.02343
O6 0.34450 0.11930 0.55830 1.00000 0.02508
O7 0.33890 0.00000 0.27580 1.00000 0.02153
H 0.17700 0.00000 0.73300 1.00000 0.03597

loop_
_cod_related_entry_id
_cod_related_entry_database
_cod_related_entry_code
1 AMCSD 0008835
